data_4316910
loop_
_publ_author_name
'Kom-Bei Shiu'
'Shih-An Liu'
'Gene-Hsiang Lee'

_publ_contact_author 'Kom-Bei Shiu'
_publ_contact_author_email kbshiu@mail.ncku.edu.tw
_publ_section_title
;
 One-Pot Conditional Self-Assembly of Multicopper Metallacycles
;
_journal_name_full 'Inorganic Chemistry'
_journal_page_first 9902
_journal_page_last 9908
_journal_paper_doi 10.1021/ic1008957
_journal_volume 49
_journal_year 2010
_chemical_formula_moiety 'C224 H192 Cu8 N4 O8 P16, C H2 Cl2, 2(B F4)'
_chemical_formula_sum 'C225 H194 B2 Cl2 Cu8 F8 N4 O8 P16'
_chemical_formula_weight 4330.20
_space_group_IT_number 2
_symmetry_cell_setting triclinic
_symmetry_Int_Tables_number 2
_symmetry_space_group_name_Hall '-P 1'
_symmetry_space_group_name_H-M 'P -1'
_atom_sites_solution_hydrogens geom
_atom_sites_solution_primary direct
_atom_sites_solution_secondary difmap
_audit_creation_method SHELXL-97
_cell_angle_alpha 61.091(2)
_cell_angle_beta 80.927(2)
_cell_angle_gamma 81.605(2)
_cell_formula_units_Z 1
_cell_length_a 14.564(2)
_cell_length_b 22.880(3)
_cell_length_c 23.563(3)
_cell_measurement_temperature 296(2)
_cell_volume 6765.2(16)
_computing_cell_refinement DENZO-SMN
_computing_data_collection 'NONIUS COLLECT'
_computing_data_reduction DENZO-SMN
_computing_molecular_graphics 'Bruker SHELXTL'
_computing_publication_material 'Bruker SHELXTL'
_computing_structure_refinement 'SHELXL-97 (Sheldrick, 1997)'
_computing_structure_solution 'SHELXS-97 (Sheldrick, 1990)'
_diffrn_ambient_temperature 296(2)
_diffrn_measured_fraction_theta_full 0.999
_diffrn_measured_fraction_theta_max 0.999
_diffrn_measurement_device_type 'Bruker SMART APEXII'
_diffrn_measurement_method \w
_diffrn_radiation_monochromator graphite
_diffrn_radiation_probe x-ray
_diffrn_radiation_type MoK\a
_diffrn_radiation_wavelength 0.71073
_diffrn_reflns_av_R_equivalents 0.0000
_diffrn_reflns_av_sigmaI/netI 0.1800
_diffrn_reflns_limit_h_max 17
_diffrn_reflns_limit_h_min -17
_diffrn_reflns_limit_k_max 28
_diffrn_reflns_limit_k_min -24
_diffrn_reflns_limit_l_max 29
_diffrn_reflns_limit_l_min 0
_diffrn_reflns_number 26542
_diffrn_reflns_theta_full 26.00
_diffrn_reflns_theta_max 26.00
_diffrn_reflns_theta_min 0.99
_diffrn_source 'fine-focus sealed tube'
_diffrn_standards_decay_% 0
_diffrn_standards_interval_count 0
_diffrn_standards_interval_time 0
_diffrn_standards_number 0
_exptl_absorpt_coefficient_mu 0.781
_exptl_absorpt_correction_T_max 0.8595
_exptl_absorpt_correction_T_min 0.5090
_exptl_absorpt_correction_type multi-scan
_exptl_absorpt_process_details 'SADABS (Sheldrick, 1996)'
_exptl_crystal_colour yellow
_exptl_crystal_density_diffrn 1.063
_exptl_crystal_density_method 'not measured'
_exptl_crystal_description sheet
_exptl_crystal_F_000 2224
_exptl_crystal_size_max 1.00
_exptl_crystal_size_mid 0.80
_exptl_crystal_size_min 0.20
_refine_diff_density_max 1.412
_refine_diff_density_min -0.480
_refine_diff_density_rms 0.099
_refine_ls_extinction_method none
_refine_ls_goodness_of_fit_ref 0.817
_refine_ls_hydrogen_treatment constr
_refine_ls_matrix_type full
_refine_ls_number_parameters 1207
_refine_ls_number_reflns 26542
_refine_ls_number_restraints 0
_refine_ls_restrained_S_all 0.817
_refine_ls_R_factor_all 0.1629
_refine_ls_R_factor_gt 0.0720
_refine_ls_shift/su_max 0.003
_refine_ls_shift/su_mean 0.000
_refine_ls_structure_factor_coef Fsqd
_refine_ls_weighting_details 'calc w=1/[\s^2^(Fo^2^)+(0.0981P)^2^+0.0000P] where P=(Fo^2^+2Fc^2^)/3'
_refine_ls_weighting_scheme calc
_refine_ls_wR_factor_gt 0.1754
_refine_ls_wR_factor_ref 0.1978
_reflns_number_gt 9707
_reflns_number_total 26542
_reflns_threshold_expression I>2\s
_cod_data_source_file ic1008957_si_004_3.cif
_cod_data_source_block compound(4BF4)
_cod_depositor_comments
;
The following automatic conversions were performed:
data name '_pub_contact_author' replaced with '_publ_contact_author'
as specified in the replacement file
'/home/antanas/src/cod-tools/trunk/data/replacement-values/replacement_tags.lst'.

data
name '_pub_contact_author_email' replaced with
'_publ_contact_author_email' as specified in the replacement file
'/home/antanas/src/cod-tools/trunk/data/replacement-values/replacement_tags.lst'.

Automatic conversion script
Id: cif_correct_tags 4998 2017-03-02 13:24:31Z antanas 
;
_cod_original_cell_volume 6765.3(16)
_cod_database_code 4316910

loop_
_symmetry_equiv_pos_as_xyz
'x, y, z'
'-x, -y, -z'

loop_
_atom_site_label
_atom_site_type_symbol
_atom_site_fract_x
_atom_site_fract_y
_atom_site_fract_z
_atom_site_U_iso_or_equiv
_atom_site_adp_type
_atom_site_occupancy
_atom_site_symmetry_multiplicity
_atom_site_calc_flag
_atom_site_refinement_flags
_atom_site_disorder_assembly
_atom_site_disorder_group
B1 B 0.8087(10) 0.3485(7) 0.5153(6) 0.107(4) Uani 1 1 d . . .
C300 C 0.9280(14) 0.7858(11) 0.6972(11) 0.136(8) Uani 0.50 1 d P . .
H20B H 0.8894 0.7566 0.6940 0.163 Uiso 0.50 1 calc PR . .
H20C H 0.9929 0.7703 0.6924 0.163 Uiso 0.50 1 calc PR . .
C2 C 0.5913(4) 0.6518(3) 0.0885(2) 0.0438(14) Uani 1 1 d . . .
C3 C 0.5218(5) 0.3954(3) 0.4037(3) 0.0534(16) Uani 1 1 d . . .
C4 C 0.5511(5) 0.6312(3) 0.0535(3) 0.069(2) Uani 1 1 d . . .
H4A H 0.5521 0.5857 0.0667 0.082 Uiso 1 1 calc R . .
C5 C 0.5090(5) 0.6774(3) -0.0015(3) 0.075(2) Uani 1 1 d . . .
H5A H 0.4830 0.6621 -0.0250 0.090 Uiso 1 1 calc R . .
C6 C 0.8178(5) 0.3291(3) 0.3106(3) 0.0646(19) Uani 1 1 d . . .
C7 C 0.5400(5) 0.7624(3) 0.0141(3) 0.069(2) Uani 1 1 d . . .
H7A H 0.5357 0.8080 0.0012 0.083 Uiso 1 1 calc R . .
C8 C 0.6060(5) 1.0015(3) -0.3415(3) 0.0680(19) Uani 1 1 d . . .
C9 C 0.5635(5) 1.0552(3) -0.3348(3) 0.076(2) Uani 1 1 d . . .
H9A H 0.5049 1.0527 -0.3117 0.091 Uiso 1 1 calc R . .
C10 C 0.3121(5) 1.0571(3) -0.2544(4) 0.070(2) Uani 1 1 d . . .
C11 C 0.3560(7) 1.0831(4) -0.2271(5) 0.112(3) Uani 1 1 d . . .
H11 H 0.3737 1.0572 -0.1851 0.135 Uiso 1 1 calc R . .
C12 C 0.5821(5) 0.7195(3) 0.0682(3) 0.0653(19) Uani 1 1 d . . .
H12A H 0.6050 0.7359 0.0920 0.078 Uiso 1 1 calc R . .
C13 C 0.6935(5) 0.7918(4) -0.1212(4) 0.074(2) Uani 1 1 d . . .
C14 C 1.0619(6) 0.5349(4) 0.1900(4) 0.100(3) Uani 1 1 d . . .
H14A H 1.0822 0.5031 0.2299 0.120 Uiso 1 1 calc R . .
C15 C 0.8236(6) 0.2971(4) 0.3765(4) 0.092(3) Uani 1 1 d . . .
H15A H 0.8291 0.3214 0.3978 0.110 Uiso 1 1 calc R . .
C16 C 0.2897(6) 1.0983(4) -0.3178(5) 0.107(3) Uani 1 1 d . . .
H16A H 0.2602 1.0808 -0.3378 0.129 Uiso 1 1 calc R . .
C17 C 0.9408(5) 0.6052(4) 0.1276(3) 0.083(2) Uani 1 1 d . . .
H17A H 0.8788 0.6224 0.1241 0.099 Uiso 1 1 calc R . .
C20 C 0.7535(6) 0.8017(5) -0.0851(4) 0.104(3) Uani 1 1 d . . .
H20A H 0.7541 0.8436 -0.0880 0.125 Uiso 1 1 calc R . .
C21 C 0.8210(7) 0.2249(5) 0.4126(5) 0.121(4) Uani 1 1 d . . .
H21A H 0.8281 0.2033 0.4569 0.145 Uiso 1 1 calc R . .
C22 C 0.4341(6) 0.3806(4) 0.4154(5) 0.110(3) Uani 1 1 d . . .
H22A H 0.3883 0.4127 0.3924 0.132 Uiso 1 1 calc R . .
C24 C 0.6950(5) 0.7287(4) -0.1162(4) 0.095(3) Uani 1 1 d . . .
H24A H 0.6567 0.7212 -0.1396 0.114 Uiso 1 1 calc R . .
C25 C 1.0077(8) 0.6252(5) 0.0719(4) 0.119(3) Uani 1 1 d . . .
H25A H 0.9879 0.6561 0.0315 0.143 Uiso 1 1 calc R . .
C26 C 0.3542(9) 1.1895(5) -0.3244(7) 0.136(5) Uani 1 1 d . . .
H26A H 0.3702 1.2335 -0.3480 0.163 Uiso 1 1 calc R . .
C27 C 0.4773(10) 0.2693(5) 0.4984(4) 0.116(4) Uani 1 1 d . . .
H27A H 0.4618 0.2276 0.5319 0.139 Uiso 1 1 calc R . .
C28 C 0.3095(7) 1.1637(5) -0.3516(5) 0.139(5) Uani 1 1 d . . .
H28A H 0.2919 1.1904 -0.3935 0.167 Uiso 1 1 calc R . .
C29 C 0.6914(7) 1.0093(4) -0.3803(4) 0.106(3) Uani 1 1 d . . .
H29A H 0.7188 0.9737 -0.3873 0.127 Uiso 1 1 calc R . .
C30 C 0.3751(8) 1.1523(5) -0.2646(7) 0.137(4) Uani 1 1 d . . .
H30A H 0.4035 1.1714 -0.2455 0.165 Uiso 1 1 calc R . .
C31 C 0.5678(8) 0.2836(4) 0.4851(4) 0.098(3) Uani 1 1 d . . .
H31A H 0.6143 0.2514 0.5070 0.118 Uiso 1 1 calc R . .
C33 C 0.8122(7) 0.6876(6) -0.0407(5) 0.113(3) Uani 1 1 d . . .
H33A H 0.8520 0.6529 -0.0138 0.136 Uiso 1 1 calc R . .
C34 C 0.8112(7) 0.7480(6) -0.0455(5) 0.121(3) Uani 1 1 d . . .
H34A H 0.8502 0.7544 -0.0217 0.145 Uiso 1 1 calc R . .
C35 C 0.8087(6) 0.2903(4) 0.2816(4) 0.094(3) Uani 1 1 d . . .
H35A H 0.8064 0.3105 0.2368 0.113 Uiso 1 1 calc R . .
C36 C 1.1264(6) 0.5574(5) 0.1325(5) 0.118(3) Uani 1 1 d . . .
H36A H 1.1760 0.5764 0.1396 0.141 Uiso 1 1 calc R . .
H36B H 1.1541 0.5182 0.1284 0.141 Uiso 1 1 calc R . .
C37 C 0.6967(8) 1.1179(5) -0.3985(5) 0.113(3) Uani 1 1 d . . .
H37A H 0.7282 1.1564 -0.4155 0.136 Uiso 1 1 calc R . .
C39 C 0.6093(8) 1.1147(4) -0.3635(4) 0.112(3) Uani 1 1 d . . .
H39A H 0.5813 1.1517 -0.3590 0.135 Uiso 1 1 calc R . .
C40 C 0.7560(7) 0.6757(4) -0.0747(5) 0.110(3) Uani 1 1 d . . .
H40A H 0.7575 0.6331 -0.0707 0.132 Uiso 1 1 calc R . .
C41 C 0.7358(7) 1.0662(5) -0.4081(5) 0.127(4) Uani 1 1 d . . .
H41A H 0.7926 1.0694 -0.4335 0.152 Uiso 1 1 calc R . .
C42 C 0.4091(8) 0.3135(5) 0.4649(6) 0.141(4) Uani 1 1 d . . .
H42A H 0.3481 0.3017 0.4729 0.169 Uiso 1 1 calc R . .
C43 C 0.8028(7) 0.2193(5) 0.3199(7) 0.122(4) Uani 1 1 d . . .
H43A H 0.7948 0.1942 0.2999 0.146 Uiso 1 1 calc R . .
C44 C 0.8088(8) 0.1886(5) 0.3849(7) 0.130(4) Uani 1 1 d . . .
H44A H 0.8045 0.1426 0.4097 0.156 Uiso 1 1 calc R . .
C45 C 1.0951(8) 0.6027(6) 0.0746(4) 0.126(4) Uani 1 1 d . . .
H45A H 1.1361 0.6177 0.0367 0.151 Uiso 1 1 calc R . .
C46 C 0.8916(4) 0.4447(3) 0.2979(3) 0.0538(16) Uani 1 1 d . . .
H46A H 0.9542 0.4260 0.2916 0.065 Uiso 1 1 calc R . .
H46B H 0.8743 0.4269 0.3444 0.065 Uiso 1 1 calc R . .
C47 C 0.5635(4) 0.6486(3) 0.3244(3) 0.0544(16) Uani 1 1 d . . .
C48 C 0.7218(4) 0.5933(3) 0.3964(3) 0.0491(15) Uani 1 1 d . . .
C49 C 0.5730(4) 0.2927(3) 0.2177(3) 0.0477(15) Uani 1 1 d . . .
C50 C 0.7233(5) 0.5488(4) 0.4608(3) 0.078(2) Uani 1 1 d . . .
H50A H 0.6907 0.5107 0.4786 0.094 Uiso 1 1 calc R . .
C51 C 0.6041(4) 0.5058(3) 0.3892(2) 0.0475(15) Uani 1 1 d . . .
H51A H 0.5525 0.5122 0.4177 0.057 Uiso 1 1 calc R . .
H51B H 0.6491 0.4721 0.4164 0.057 Uiso 1 1 calc R . .
C52 C 0.4550(5) 0.5263(3) 0.3125(3) 0.0587(17) Uani 1 1 d . . .
C53 C 0.5411(5) 0.6885(3) 0.2621(4) 0.0691(19) Uani 1 1 d . . .
H53A H 0.5772 0.6842 0.2279 0.083 Uiso 1 1 calc R . .
C54 C 0.6412(4) 0.6026(3) 0.1484(2) 0.0449(15) Uani 1 1 d . . .
C55 C 0.5755(5) 0.3585(3) 0.1697(3) 0.0612(19) Uani 1 1 d . . .
H55A H 0.5688 0.3698 0.1269 0.073 Uiso 1 1 calc R . .
C56 C 0.5880(5) 0.4073(3) 0.1848(3) 0.0583(17) Uani 1 1 d . . .
H56A H 0.5911 0.4511 0.1514 0.070 Uiso 1 1 calc R . .
C58 C 0.6380(5) 0.9332(4) -0.1754(3) 0.069(2) Uani 1 1 d . . .
C59 C 0.2803(5) 0.9386(3) -0.1294(3) 0.0679(19) Uani 1 1 d . . .
H59A H 0.2153 0.9471 -0.1163 0.082 Uiso 1 1 calc R . .
H59B H 0.3178 0.9628 -0.1185 0.082 Uiso 1 1 calc R . .
C60 C 0.6327(5) 0.8604(3) -0.2476(3) 0.0659(19) Uani 1 1 d . . .
H60A H 0.6958 0.8733 -0.2643 0.079 Uiso 1 1 calc R . .
H60B H 0.6287 0.8172 -0.2450 0.079 Uiso 1 1 calc R . .
C61 C 0.5802(5) 0.2796(3) 0.2809(3) 0.0612(18) Uani 1 1 d . . .
H61A H 0.5795 0.2360 0.3149 0.073 Uiso 1 1 calc R . .
C62 C 0.2911(6) 0.8296(4) -0.0010(3) 0.082(2) Uani 1 1 d . . .
C63 C 0.9710(5) 0.5597(3) 0.1865(3) 0.0616(18) Uani 1 1 d . . .
C64 C 0.3922(5) 0.5503(3) 0.3480(3) 0.0683(19) Uani 1 1 d . . .
H64A H 0.4056 0.5415 0.3888 0.082 Uiso 1 1 calc R . .
C65 C 0.8725(5) 0.4303(3) 0.1861(3) 0.0651(18) Uani 1 1 d G . .
C66 C 0.4294(5) 0.5403(4) 0.2513(3) 0.078(2) Uani 1 1 d . . .
H66A H 0.4690 0.5246 0.2257 0.094 Uiso 1 1 calc R . .
C67 C 0.4311(4) 0.7631(3) -0.2017(3) 0.0534(16) Uani 1 1 d . . .
C68 C 0.5882(5) 0.3311(3) 0.2923(3) 0.0651(19) Uani 1 1 d . . .
H68A H 0.5885 0.3216 0.3354 0.078 Uiso 1 1 calc R . .
C69 C 0.3090(6) 0.5873(4) 0.3248(5) 0.089(2) Uani 1 1 d . . .
H69A H 0.2684 0.6038 0.3494 0.107 Uiso 1 1 calc R . .
C70 C 0.5082(5) 0.6570(3) 0.3738(4) 0.0669(19) Uani 1 1 d . . .
H70A H 0.5232 0.6302 0.4164 0.080 Uiso 1 1 calc R . .
C71 C 0.2235(6) 0.8076(3) -0.0945(3) 0.068(2) Uani 1 1 d . . .
C72 C 0.4324(6) 0.7027(4) 0.3631(5) 0.087(2) Uani 1 1 d . . .
H72 H 0.3964 0.7074 0.3972 0.105 Uiso 1 1 calc R . .
C73 C 0.2429(5) 0.7497(4) -0.0981(3) 0.078(2) Uani 1 1 d . . .
H73A H 0.3035 0.7296 -0.0953 0.093 Uiso 1 1 calc R . .
C74 C 0.8198(6) 0.6140(5) 0.4760(4) 0.096(3) Uani 1 1 d . . .
H74A H 0.8504 0.6214 0.5034 0.116 Uiso 1 1 calc R . .
C75 C 0.1833(5) 0.9665(4) -0.2395(3) 0.070(2) Uani 1 1 d . . .
C76 C 0.8233(5) 0.6596(4) 0.4101(4) 0.086(2) Uani 1 1 d . . .
H76A H 0.8580 0.6967 0.3927 0.104 Uiso 1 1 calc R . .
C77 C 0.5781(6) 0.9680(4) -0.1499(4) 0.084(2) Uani 1 1 d . . .
H77A H 0.5214 0.9515 -0.1275 0.100 Uiso 1 1 calc R . .
C78 C 0.7727(6) 0.5593(5) 0.5005(4) 0.095(3) Uani 1 1 d . . .
H78A H 0.7730 0.5282 0.5443 0.114 Uiso 1 1 calc R . .
C79 C 0.0789(9) 0.7501(7) -0.1075(5) 0.134(5) Uani 1 1 d . . .
H79A H 0.0305 0.7301 -0.1110 0.161 Uiso 1 1 calc R . .
C80 C 0.9633(3) 0.40327(17) 0.18111(18) 0.099(3) Uani 1 1 d G . .
H80A H 0.9964 0.3821 0.2175 0.118 Uiso 1 1 calc R . .
C102 C 1.0049(3) 0.4076(2) 0.1221(2) 0.125(4) Uani 1 1 d G . .
H10A H 1.0657 0.3894 0.1190 0.149 Uiso 1 1 calc R . .
C98 C 0.9556(4) 0.4392(2) 0.06749(18) 0.129(4) Uani 1 1 d G . .
H98A H 0.9834 0.4421 0.0280 0.155 Uiso 1 1 calc R . .
C89 C 0.8646(4) 0.4664(2) 0.07200(17) 0.107(3) Uani 1 1 d G . .
H89A H 0.8316 0.4875 0.0355 0.129 Uiso 1 1 calc R . .
C57 C 0.8230(3) 0.4620(2) 0.13106(19) 0.070(2) Uani 1 1 d G . .
H57A H 0.7621 0.4802 0.1340 0.084 Uiso 1 1 calc R . .
C1 C 0.95363(19) 0.55110(17) 0.31172(15) 0.0613(18) Uani 1 1 d G . .
C32 C 0.9944(3) 0.61139(18) 0.28462(18) 0.085(2) Uani 1 1 d G . .
H32A H 0.9896 0.6424 0.2411 0.102 Uiso 1 1 calc R . .
C38 C 1.0425(3) 0.6254(2) 0.3226(2) 0.122(4) Uani 1 1 d G . .
H38A H 1.0698 0.6657 0.3044 0.147 Uiso 1 1 calc R . .
C23 C 1.0497(3) 0.5791(3) 0.3876(2) 0.112(3) Uani 1 1 d G . .
H23A H 1.0819 0.5884 0.4130 0.134 Uiso 1 1 calc R . .
C18 C 1.0089(3) 0.5188(2) 0.41476(18) 0.114(3) Uani 1 1 d G . .
H18A H 1.0138 0.4878 0.4583 0.137 Uiso 1 1 calc R . .
C19 C 0.9609(3) 0.5048(2) 0.37679(15) 0.088(2) Uani 1 1 d G . .
H19A H 0.9336 0.4645 0.3949 0.105 Uiso 1 1 calc R . .
C81 C 0.4647(6) 0.7356(4) 0.2494(4) 0.094(3) Uani 1 1 d . . .
H81A H 0.4500 0.7629 0.2069 0.113 Uiso 1 1 calc R . .
C82 C 0.7732(5) 0.6485(3) 0.3702(3) 0.076(2) Uani 1 1 d . . .
H82A H 0.7746 0.6786 0.3260 0.091 Uiso 1 1 calc R . .
C83 C 0.6822(8) 1.0534(5) -0.1933(5) 0.110(3) Uani 1 1 d . . .
H83A H 0.6958 1.0950 -0.2004 0.132 Uiso 1 1 calc R . .
C84 C 0.6015(8) 1.0282(4) -0.1574(5) 0.116(3) Uani 1 1 d . . .
H84A H 0.5623 1.0510 -0.1381 0.139 Uiso 1 1 calc R . .
C85 C 0.1699(9) 0.7193(5) -0.1062(4) 0.120(4) Uani 1 1 d . . .
H85A H 0.1823 0.6806 -0.1105 0.144 Uiso 1 1 calc R . .
C86 C 0.4116(6) 0.7416(4) 0.2993(6) 0.097(3) Uani 1 1 d . . .
H86A H 0.3599 0.7727 0.2905 0.116 Uiso 1 1 calc R . .
C87 C 0.7421(7) 1.0206(5) -0.2184(5) 0.114(3) Uani 1 1 d . . .
H87A H 0.7981 1.0382 -0.2412 0.137 Uiso 1 1 calc R . .
C88 C 0.1752(6) 0.9250(4) -0.2632(4) 0.095(3) Uani 1 1 d . . .
H88A H 0.2266 0.8986 -0.2694 0.113 Uiso 1 1 calc R . .
C90 C 0.1043(6) 1.0046(4) -0.2297(4) 0.089(2) Uani 1 1 d . . .
H90A H 0.1106 1.0339 -0.2140 0.107 Uiso 1 1 calc R . .
C91 C 0.0203(7) 1.0000(5) -0.2421(6) 0.126(4) Uani 1 1 d . . .
H91A H -0.0322 1.0230 -0.2319 0.151 Uiso 1 1 calc R . .
C92 C 0.7206(6) 0.9589(4) -0.2104(5) 0.100(3) Uani 1 1 d . . .
H92A H 0.7616 0.9358 -0.2286 0.120 Uiso 1 1 calc R . .
C93 C 0.2420(9) 0.7765(5) 0.0425(5) 0.163(5) Uani 1 1 d . . .
H93A H 0.2163 0.7503 0.0297 0.196 Uiso 1 1 calc R . .
C94 C 0.5888(6) 0.3460(4) 0.4390(3) 0.076(2) Uani 1 1 d . . .
H94A H 0.6506 0.3564 0.4305 0.092 Uiso 1 1 calc R . .
C95 C 0.3487(6) 0.5759(5) 0.2297(4) 0.114(3) Uani 1 1 d . . .
H95A H 0.3341 0.5849 0.1891 0.137 Uiso 1 1 calc R . .
C97 C 0.1318(7) 0.8345(4) -0.0947(4) 0.112(3) Uani 1 1 d . . .
H97A H 0.1179 0.8723 -0.0888 0.134 Uiso 1 1 calc R . .
C99 C 0.0123(7) 0.9611(6) -0.2701(6) 0.135(4) Uani 1 1 d . . .
H99A H -0.0447 0.9615 -0.2835 0.162 Uiso 1 1 calc R . .
C100 C 0.2883(6) 0.5989(5) 0.2659(5) 0.117(3) Uani 1 1 d . . .
H10B H 0.2324 0.6226 0.2502 0.141 Uiso 1 1 calc R . .
C101 C 0.3335(7) 0.8614(5) 0.0215(4) 0.124(4) Uani 1 1 d . . .
H10C H 0.3737 0.8931 -0.0084 0.148 Uiso 1 1 calc R . .
C103 C 0.0857(8) 0.9223(6) -0.2786(6) 0.138(4) Uani 1 1 d . . .
H10D H 0.0782 0.8935 -0.2947 0.165 Uiso 1 1 calc R . .
C105 C 0.0596(9) 0.8065(6) -0.1037(6) 0.166(6) Uani 1 1 d . . .
H10E H -0.0007 0.8272 -0.1070 0.199 Uiso 1 1 calc R . .
C1A C 0.5445(5) 0.9018(3) -0.3671(2) 0.092(3) Uani 1 1 d G . .
C2A C 0.6135(5) 0.8612(4) -0.3821(4) 0.162(5) Uani 1 1 d G . .
H2AA H 0.6652 0.8433 -0.3585 0.195 Uiso 1 1 calc R . .
C3A C 0.6053(7) 0.8475(4) -0.4323(4) 0.223(8) Uani 1 1 d G . .
H3AA H 0.6516 0.8203 -0.4424 0.268 Uiso 1 1 calc R . .
C4A C 0.5281(8) 0.8743(5) -0.4676(3) 0.207(8) Uani 1 1 d G . .
H4AA H 0.5226 0.8651 -0.5012 0.248 Uiso 1 1 calc R . .
C5A C 0.4590(6) 0.9149(5) -0.4526(4) 0.201(7) Uani 1 1 d G . .
H5AA H 0.4073 0.9328 -0.4761 0.241 Uiso 1 1 calc R . .
C6A C 0.4672(5) 0.9286(4) -0.4023(4) 0.158(5) Uani 1 1 d G . .
H6AA H 0.4210 0.9558 -0.3922 0.189 Uiso 1 1 calc R . .
C107 C 0.2795(12) 0.8033(10) 0.1251(6) 0.186(8) Uani 1 1 d . . .
H10F H 0.2775 0.7930 0.1686 0.223 Uiso 1 1 calc R . .
C108 C 0.2325(11) 0.7634(7) 0.1095(5) 0.188(6) Uani 1 1 d . . .
H10G H 0.1967 0.7297 0.1415 0.225 Uiso 1 1 calc R . .
C109 C 0.3237(11) 0.8520(8) 0.0827(6) 0.163(6) Uani 1 1 d . . .
Cl1 Cl 0.9041(5) 0.7857(4) 0.7624(4) 0.186(3) Uani 0.50 1 d P . .
Cl2 Cl 0.9076(6) 0.8652(5) 0.6396(5) 0.245(4) Uani 0.50 1 d P . .
Cu1 Cu 0.65997(5) 0.46375(3) 0.26122(3) 0.0456(2) Uani 1 1 d . . .
Cu2 Cu 0.74267(5) 0.57887(3) 0.25335(3) 0.0475(2) Uani 1 1 d . . .
Cu3 Cu 0.46179(6) 0.81448(3) -0.11287(3) 0.0545(2) Uani 1 1 d . . .
Cu4 Cu 0.41216(6) 0.90535(3) -0.23984(4) 0.0574(2) Uani 1 1 d . . .
F1 F 0.7897(4) 0.3941(3) 0.4521(2) 0.1274(18) Uani 1 1 d . . .
F2 F 0.7818(4) 0.2873(3) 0.5319(2) 0.139(2) Uani 1 1 d . . .
F3 F 0.9033(6) 0.3460(4) 0.5106(4) 0.222(4) Uani 1 1 d . . .
F4 F 0.7776(8) 0.3678(4) 0.5550(4) 0.267(6) Uani 1 1 d . . .
N1 N 0.5045(4) 0.7422(2) -0.0218(2) 0.0536(13) Uani 1 1 d . . .
N2 N 0.5959(4) 0.3949(2) 0.2461(2) 0.0522(13) Uani 1 1 d . . .
O1 O 0.6337(3) 0.54231(18) 0.16976(17) 0.0524(11) Uani 1 1 d . . .
O2 O 0.6856(3) 0.62854(18) 0.17103(17) 0.0558(11) Uani 1 1 d . . .
O3 O 0.3961(3) 0.81972(19) -0.24041(18) 0.0584(11) Uani 1 1 d . . .
O4 O 0.4665(3) 0.74812(19) -0.1505(2) 0.0636(12) Uani 1 1 d . . .
P1 P 0.56111(11) 0.47565(7) 0.34003(7) 0.0462(4) Uani 1 1 d . . .
P2 P 0.65899(11) 0.58439(7) 0.33964(7) 0.0466(4) Uani 1 1 d . . .
P3 P 0.89026(11) 0.53627(8) 0.25960(7) 0.0502(4) Uani 1 1 d . . .
P4 P 0.81035(12) 0.42027(8) 0.26273(7) 0.0518(4) Uani 1 1 d . . .
P5 P 0.29729(13) 0.96718(8) -0.21754(8) 0.0571(5) Uani 1 1 d . . .
P6 P 0.54933(14) 0.92335(8) -0.30242(8) 0.0644(5) Uani 1 1 d . . .
P7 P 0.60420(13) 0.85449(9) -0.16580(9) 0.0621(5) Uani 1 1 d . . .
P8 P 0.31519(14) 0.84821(8) -0.08657(8) 0.0632(5) Uani 1 1 d . . .

loop_
_atom_site_aniso_label
_atom_site_aniso_U_11
_atom_site_aniso_U_22
_atom_site_aniso_U_33
_atom_site_aniso_U_23
_atom_site_aniso_U_13
_atom_site_aniso_U_12
B1 0.124(11) 0.118(10) 0.083(8) -0.045(8) 0.005(8) -0.047(9)
C300 0.113(17) 0.134(19) 0.15(2) -0.064(17) -0.033(15) 0.028(13)
C2 0.060(4) 0.039(3) 0.030(3) -0.011(3) -0.017(3) -0.003(3)
C3 0.063(5) 0.051(4) 0.059(4) -0.035(3) 0.002(4) -0.016(3)
C4 0.113(6) 0.042(4) 0.055(4) -0.017(3) -0.041(4) -0.007(4)
C5 0.126(7) 0.047(4) 0.062(4) -0.021(3) -0.050(4) -0.013(4)
C6 0.069(5) 0.048(4) 0.069(5) -0.026(4) -0.003(4) 0.008(3)
C7 0.112(6) 0.032(3) 0.056(4) -0.008(3) -0.034(4) -0.006(4)
C8 0.085(6) 0.049(4) 0.060(4) -0.017(3) -0.008(4) -0.012(4)
C9 0.081(5) 0.053(4) 0.083(5) -0.021(4) -0.012(4) -0.008(4)
C10 0.073(5) 0.041(4) 0.098(6) -0.033(4) -0.015(4) 0.000(4)
C11 0.149(9) 0.065(6) 0.129(8) -0.046(6) -0.034(7) -0.001(6)
C12 0.099(6) 0.053(4) 0.054(4) -0.026(3) -0.041(4) -0.003(4)
C13 0.063(5) 0.063(5) 0.076(5) -0.017(4) -0.007(4) -0.003(4)
C14 0.078(6) 0.120(7) 0.066(5) -0.024(5) 0.009(5) 0.009(5)
C15 0.121(7) 0.062(5) 0.070(5) -0.017(4) 0.001(5) -0.006(5)
C16 0.107(7) 0.057(5) 0.127(8) -0.006(5) -0.036(6) -0.029(5)
C17 0.078(5) 0.117(6) 0.040(4) -0.020(4) -0.009(4) -0.028(5)
C20 0.097(7) 0.098(7) 0.114(7) -0.045(6) -0.045(6) 0.021(5)
C21 0.140(9) 0.065(6) 0.095(7) 0.003(5) 0.011(6) -0.005(6)
C22 0.090(7) 0.064(5) 0.151(9) -0.030(6) 0.004(6) -0.027(5)
C24 0.073(6) 0.080(6) 0.117(7) -0.033(5) -0.027(5) 0.008(5)
C25 0.101(8) 0.171(10) 0.055(5) -0.028(6) -0.010(6) -0.017(7)
C26 0.119(10) 0.062(7) 0.188(13) -0.040(8) 0.036(9) -0.019(6)
C27 0.176(12) 0.066(6) 0.071(6) -0.011(5) 0.016(7) -0.016(7)
C28 0.146(10) 0.062(6) 0.139(9) 0.024(6) -0.044(7) -0.036(6)
C29 0.117(8) 0.077(6) 0.107(7) -0.033(5) 0.021(6) -0.030(5)
C30 0.173(11) 0.084(8) 0.184(12) -0.087(8) 0.026(10) -0.053(8)
C31 0.137(9) 0.078(6) 0.057(5) -0.009(5) -0.018(5) -0.018(6)
C33 0.082(7) 0.119(9) 0.113(8) -0.030(7) -0.028(6) 0.000(6)
C34 0.105(8) 0.114(8) 0.151(9) -0.062(8) -0.061(7) 0.019(7)
C35 0.111(7) 0.071(5) 0.115(7) -0.059(5) -0.010(5) 0.011(5)
C36 0.082(7) 0.149(9) 0.129(9) -0.081(8) 0.025(7) -0.013(6)
C37 0.120(9) 0.078(7) 0.097(7) 0.001(6) -0.008(6) -0.042(6)
C39 0.163(10) 0.054(5) 0.095(7) -0.014(5) -0.008(7) -0.017(6)
C40 0.104(8) 0.065(6) 0.124(8) -0.021(6) -0.007(6) 0.006(5)
C41 0.125(9) 0.081(7) 0.123(8) -0.010(6) 0.020(7) -0.035(7)
C42 0.114(9) 0.093(7) 0.192(12) -0.050(8) 0.043(8) -0.063(7)
C43 0.133(9) 0.064(6) 0.179(11) -0.068(7) -0.020(8) 0.003(6)
C44 0.163(11) 0.058(6) 0.157(11) -0.045(7) -0.011(9) 0.001(6)
C45 0.098(8) 0.215(12) 0.052(6) -0.052(7) -0.001(6) -0.019(8)
C46 0.054(4) 0.062(4) 0.046(3) -0.024(3) -0.018(3) 0.003(3)
C47 0.056(4) 0.055(4) 0.070(4) -0.043(4) 0.004(4) -0.014(3)
C48 0.055(4) 0.053(4) 0.053(4) -0.037(3) -0.002(3) -0.002(3)
C49 0.063(4) 0.042(3) 0.045(3) -0.024(3) -0.008(3) -0.009(3)
C50 0.115(6) 0.076(5) 0.039(4) -0.016(4) -0.011(4) -0.033(4)
C51 0.062(4) 0.041(3) 0.038(3) -0.017(3) 0.002(3) -0.012(3)
C52 0.060(4) 0.062(4) 0.055(4) -0.028(4) 0.005(3) -0.019(3)
C53 0.073(5) 0.063(5) 0.072(5) -0.030(4) -0.016(4) -0.007(4)
C54 0.053(4) 0.042(4) 0.031(3) -0.012(3) -0.009(3) 0.003(3)
C55 0.109(6) 0.040(3) 0.035(3) -0.011(3) -0.020(3) -0.016(4)
C56 0.090(5) 0.037(3) 0.050(4) -0.017(3) -0.024(4) -0.007(3)
C58 0.073(5) 0.074(5) 0.065(4) -0.028(4) -0.019(4) -0.022(4)
C59 0.080(5) 0.059(4) 0.071(4) -0.032(4) -0.019(4) -0.006(4)
C60 0.079(5) 0.060(4) 0.059(4) -0.030(4) 0.001(4) -0.007(4)
C61 0.103(6) 0.046(4) 0.036(3) -0.015(3) -0.009(3) -0.025(4)
C62 0.105(7) 0.077(5) 0.055(5) -0.021(4) -0.018(4) -0.006(5)
C63 0.055(5) 0.073(5) 0.060(4) -0.034(4) -0.007(4) -0.005(4)
C64 0.074(5) 0.067(5) 0.067(5) -0.035(4) 0.000(4) -0.008(4)
C65 0.079(5) 0.058(4) 0.068(5) -0.039(4) -0.003(4) -0.004(4)
C66 0.076(6) 0.107(6) 0.065(5) -0.055(5) -0.011(4) 0.014(5)
C67 0.069(5) 0.049(4) 0.055(4) -0.033(3) -0.005(3) -0.014(3)
C68 0.101(6) 0.060(4) 0.037(3) -0.024(3) -0.002(4) -0.013(4)
C69 0.068(6) 0.084(6) 0.109(7) -0.046(5) 0.008(5) 0.001(5)
C70 0.070(5) 0.058(4) 0.080(5) -0.040(4) -0.004(4) -0.001(4)
C71 0.075(6) 0.056(4) 0.048(4) -0.002(3) -0.011(4) -0.014(4)
C72 0.087(6) 0.096(6) 0.106(7) -0.075(6) 0.007(5) -0.005(5)
C73 0.083(6) 0.080(5) 0.073(5) -0.037(4) 0.012(4) -0.032(5)
C74 0.109(7) 0.124(8) 0.080(6) -0.060(6) -0.029(5) -0.015(6)
C75 0.079(6) 0.060(4) 0.067(5) -0.023(4) -0.022(4) -0.007(4)
C76 0.080(6) 0.084(6) 0.116(7) -0.058(6) -0.015(5) -0.020(4)
C77 0.098(6) 0.070(5) 0.102(6) -0.056(5) -0.010(5) -0.005(5)
C78 0.103(7) 0.128(8) 0.065(5) -0.041(5) -0.026(5) -0.042(6)
C79 0.106(9) 0.154(11) 0.087(7) 0.002(8) -0.007(7) -0.075(9)
C80 0.098(7) 0.122(7) 0.085(6) -0.064(6) 0.003(5) 0.010(6)
C102 0.094(7) 0.160(9) 0.135(9) -0.095(8) 0.059(7) -0.040(6)
C98 0.206(13) 0.123(8) 0.072(6) -0.061(6) 0.047(7) -0.068(8)
C89 0.141(9) 0.098(7) 0.067(6) -0.025(5) 0.012(6) -0.043(6)
C57 0.096(6) 0.079(5) 0.040(4) -0.032(4) 0.008(4) -0.026(4)
C1 0.048(4) 0.088(5) 0.051(4) -0.034(4) -0.012(3) -0.002(4)
C32 0.084(6) 0.107(6) 0.083(5) -0.050(5) -0.013(4) -0.039(5)
C38 0.104(8) 0.161(10) 0.159(10) -0.119(9) 0.020(7) -0.049(7)
C23 0.097(7) 0.169(10) 0.118(8) -0.100(8) -0.027(6) -0.014(7)
C18 0.130(8) 0.155(9) 0.083(6) -0.068(6) -0.045(6) -0.002(7)
C19 0.103(6) 0.117(6) 0.046(4) -0.035(4) -0.020(4) -0.020(5)
C81 0.103(7) 0.065(5) 0.098(7) -0.021(5) -0.045(6) 0.013(5)
C82 0.101(6) 0.064(5) 0.072(5) -0.030(4) -0.027(4) -0.021(4)
C83 0.127(9) 0.078(6) 0.143(9) -0.059(6) -0.009(7) -0.042(6)
C84 0.144(9) 0.085(6) 0.142(9) -0.073(6) 0.006(7) -0.026(6)
C85 0.177(11) 0.120(8) 0.079(6) -0.051(6) 0.041(7) -0.109(9)
C86 0.084(7) 0.084(6) 0.143(9) -0.070(7) -0.033(7) 0.017(5)
C87 0.095(7) 0.096(7) 0.164(10) -0.060(7) -0.031(7) -0.027(6)
C88 0.073(6) 0.107(7) 0.121(7) -0.064(6) -0.019(5) -0.013(5)
C90 0.078(6) 0.079(6) 0.118(7) -0.049(5) -0.028(5) 0.004(5)
C91 0.064(7) 0.119(8) 0.193(11) -0.072(8) -0.023(7) 0.000(6)
C92 0.086(6) 0.088(6) 0.139(8) -0.059(6) -0.016(6) -0.015(5)
C93 0.293(16) 0.126(9) 0.061(6) -0.026(6) 0.006(8) -0.080(10)
C94 0.101(6) 0.069(5) 0.051(4) -0.015(4) -0.023(4) -0.014(4)
C95 0.077(7) 0.170(10) 0.080(6) -0.057(6) -0.022(5) 0.038(6)
C97 0.093(7) 0.087(6) 0.109(7) -0.001(5) -0.009(6) -0.041(6)
C99 0.068(7) 0.144(10) 0.219(13) -0.100(10) -0.038(7) -0.002(7)
C100 0.070(6) 0.150(9) 0.104(8) -0.038(7) -0.031(6) 0.018(6)
C101 0.163(10) 0.150(9) 0.071(6) -0.053(6) -0.008(6) -0.049(7)
C103 0.090(8) 0.147(10) 0.216(12) -0.112(9) -0.050(8) 0.008(7)
C105 0.131(11) 0.097(8) 0.191(13) 0.004(9) -0.011(9) -0.050(9)
C1A 0.153(9) 0.066(5) 0.047(4) -0.017(4) 0.004(5) -0.033(5)
C2A 0.216(13) 0.185(12) 0.133(10) -0.126(9) -0.006(9) 0.022(10)
C3A 0.34(2) 0.230(16) 0.185(15) -0.175(14) -0.039(14) 0.041(15)
C4A 0.33(2) 0.192(16) 0.148(13) -0.104(12) -0.017(14) -0.088(15)
C5A 0.31(2) 0.224(16) 0.111(10) -0.093(10) -0.043(11) -0.069(14)
C6A 0.237(14) 0.173(11) 0.076(7) -0.050(7) -0.052(8) -0.048(10)
C107 0.233(18) 0.27(2) 0.077(9) -0.101(12) -0.048(10) 0.032(15)
C108 0.299(19) 0.187(13) 0.047(6) -0.019(7) 0.001(8) -0.085(12)
C109 0.226(16) 0.195(14) 0.086(9) -0.074(9) -0.014(10) -0.044(11)
Cl1 0.130(5) 0.222(8) 0.176(7) -0.074(6) -0.020(5) 0.002(5)
Cl2 0.197(8) 0.223(9) 0.239(9) -0.040(8) -0.073(7) 0.005(7)
Cu1 0.0630(5) 0.0412(4) 0.0342(4) -0.0170(3) -0.0092(3) -0.0068(3)
Cu2 0.0558(5) 0.0509(4) 0.0357(4) -0.0184(3) -0.0111(3) -0.0044(4)
Cu3 0.0781(6) 0.0413(4) 0.0462(4) -0.0173(3) -0.0239(4) -0.0041(4)
Cu4 0.0741(6) 0.0396(4) 0.0574(5) -0.0185(4) -0.0163(4) -0.0074(4)
F1 0.168(5) 0.114(4) 0.086(4) -0.029(3) -0.028(3) -0.023(3)
F2 0.206(6) 0.098(4) 0.105(4) -0.028(3) -0.034(4) -0.046(4)
F3 0.162(7) 0.171(7) 0.256(9) -0.026(6) -0.058(6) -0.027(6)
F4 0.476(16) 0.218(8) 0.156(6) -0.136(7) 0.143(8) -0.184(9)
N1 0.084(4) 0.048(3) 0.037(3) -0.019(2) -0.028(3) -0.007(3)
N2 0.082(4) 0.039(3) 0.037(3) -0.017(2) -0.007(3) -0.012(3)
O1 0.081(3) 0.034(2) 0.036(2) -0.0092(18) -0.016(2) -0.004(2)
O2 0.086(3) 0.039(2) 0.040(2) -0.0085(18) -0.030(2) -0.013(2)
O3 0.092(3) 0.034(2) 0.049(2) -0.012(2) -0.024(2) -0.016(2)
O4 0.090(3) 0.055(3) 0.061(3) -0.032(2) -0.038(2) 0.000(2)
P1 0.0583(11) 0.0442(9) 0.0367(8) -0.0178(7) -0.0058(8) -0.0097(8)
P2 0.0608(11) 0.0445(9) 0.0368(8) -0.0191(7) -0.0068(8) -0.0091(8)
P3 0.0528(11) 0.0557(10) 0.0402(9) -0.0199(8) -0.0076(8) -0.0060(8)
P4 0.0625(11) 0.0502(9) 0.0432(9) -0.0229(8) -0.0054(8) -0.0025(8)
P5 0.0693(12) 0.0389(9) 0.0596(11) -0.0163(8) -0.0166(9) -0.0091(8)
P6 0.0915(15) 0.0480(10) 0.0496(10) -0.0187(8) -0.0027(10) -0.0140(10)
P7 0.0665(12) 0.0555(11) 0.0631(11) -0.0257(9) -0.0138(9) -0.0020(9)
P8 0.0857(14) 0.0518(10) 0.0508(10) -0.0203(8) -0.0177(10) -0.0044(9)

loop_
_atom_type_symbol
_atom_type_description
_atom_type_scat_dispersion_real
_atom_type_scat_dispersion_imag
_atom_type_scat_source
C C 0.0033 0.0016 'International Tables Vol C Tables 4.2.6.8 and 6.1.1.4'
H H 0.0000 0.0000 'International Tables Vol C Tables 4.2.6.8 and 6.1.1.4'
B B 0.0013 0.0007 'International Tables Vol C Tables 4.2.6.8 and 6.1.1.4'
Cu Cu 0.3201 1.2651 'International Tables Vol C Tables 4.2.6.8 and 6.1.1.4'
F F 0.0171 0.0103 'International Tables Vol C Tables 4.2.6.8 and 6.1.1.4'
N N 0.0061 0.0033 'International Tables Vol C Tables 4.2.6.8 and 6.1.1.4'
O O 0.0106 0.0060 'International Tables Vol C Tables 4.2.6.8 and 6.1.1.4'
P P 0.1023 0.0942 'International Tables Vol C Tables 4.2.6.8 and 6.1.1.4'
Cl Cl 0.1484 0.1585 'International Tables Vol C Tables 4.2.6.8 and 6.1.1.4'

loop_
_geom_angle_atom_site_label_1
_geom_angle_atom_site_label_2
_geom_angle_atom_site_label_3
_geom_angle
_geom_angle_site_symmetry_1
_geom_angle_site_symmetry_3
_geom_angle_publ_flag
F4 B1 F3 107.4(12) . . ?
F4 B1 F2 112.9(10) . . ?
F3 B1 F2 109.8(12) . . ?
F4 B1 F1 113.6(13) . . ?
F3 B1 F1 102.1(9) . . ?
F2 B1 F1 110.4(10) . . ?
Cl1 C300 Cl2 106.5(13) . . ?
Cl1 C300 H20B 110.4 . . ?
Cl2 C300 H20B 110.4 . . ?
Cl1 C300 H20C 110.4 . . ?
Cl2 C300 H20C 110.4 . . ?
H20B C300 H20C 108.6 . . ?
C4 C2 C12 116.2(5) . . ?
C4 C2 C54 122.3(5) . . ?
C12 C2 C54 121.4(5) . . ?
C22 C3 C94 118.7(7) . . ?
C22 C3 P1 123.2(6) . . ?
C94 C3 P1 118.0(5) . . ?
C2 C4 C5 120.6(6) . . ?
C2 C4 H4A 119.7 . . ?
C5 C4 H4A 119.7 . . ?
N1 C5 C4 122.2(6) . . ?
N1 C5 H5A 118.9 . . ?
C4 C5 H5A 118.9 . . ?
C15 C6 C35 117.8(7) . . ?
C15 C6 P4 122.1(6) . . ?
C35 C6 P4 119.9(6) . . ?
N1 C7 C12 122.8(6) . . ?
N1 C7 H7A 118.6 . . ?
C12 C7 H7A 118.6 . . ?
C9 C8 C29 118.0(7) . . ?
C9 C8 P6 119.6(6) . . ?
C29 C8 P6 122.3(6) . . ?
C8 C9 C39 119.2(8) . . ?
C8 C9 H9A 120.4 . . ?
C39 C9 H9A 120.4 . . ?
C11 C10 C16 117.8(7) . . ?
C11 C10 P5 123.1(6) . . ?
C16 C10 P5 118.3(6) . . ?
C10 C11 C30 118.0(10) . . ?
C10 C11 H11 121.0 . . ?
C30 C11 H11 121.0 . . ?
C7 C12 C2 120.6(6) . . ?
C7 C12 H12A 119.7 . . ?
C2 C12 H12A 119.7 . . ?
C24 C13 C20 118.8(7) . . ?
C24 C13 P7 117.5(6) . . ?
C20 C13 P7 123.2(6) . . ?
C63 C14 C36 120.3(8) . . ?
C63 C14 H14A 119.8 . . ?
C36 C14 H14A 119.8 . . ?
C6 C15 C21 119.4(9) . . ?
C6 C15 H15A 120.3 . . ?
C21 C15 H15A 120.3 . . ?
C28 C16 C10 122.1(9) . . ?
C28 C16 H16A 118.9 . . ?
C10 C16 H16A 118.9 . . ?
C63 C17 C25 117.5(8) . . ?
C63 C17 H17A 121.2 . . ?
C25 C17 H17A 121.2 . . ?
C34 C20 C13 119.1(9) . . ?
C34 C20 H20A 120.4 . . ?
C13 C20 H20A 120.4 . . ?
C44 C21 C15 122.4(10) . . ?
C44 C21 H21A 118.8 . . ?
C15 C21 H21A 118.8 . . ?
C3 C22 C42 119.8(9) . . ?
C3 C22 H22A 120.1 . . ?
C42 C22 H22A 120.1 . . ?
C13 C24 C40 119.3(9) . . ?
C13 C24 H24A 120.4 . . ?
C40 C24 H24A 120.4 . . ?
C45 C25 C17 123.4(8) . . ?
C45 C25 H25A 118.3 . . ?
C17 C25 H25A 118.3 . . ?
C30 C26 C28 119.5(11) . . ?
C30 C26 H26A 120.3 . . ?
C28 C26 H26A 120.3 . . ?
C42 C27 C31 122.4(9) . . ?
C42 C27 H27A 118.8 . . ?
C31 C27 H27A 118.8 . . ?
C26 C28 C16 119.9(11) . . ?
C26 C28 H28A 120.0 . . ?
C16 C28 H28A 120.0 . . ?
C41 C29 C8 123.2(9) . . ?
C41 C29 H29A 118.4 . . ?
C8 C29 H29A 118.4 . . ?
C26 C30 C11 122.6(12) . . ?
C26 C30 H30A 118.7 . . ?
C11 C30 H30A 118.7 . . ?
C94 C31 C27 118.3(9) . . ?
C94 C31 H31A 120.9 . . ?
C27 C31 H31A 120.9 . . ?
C34 C33 C40 121.2(10) . . ?
C34 C33 H33A 119.4 . . ?
C40 C33 H33A 119.4 . . ?
C33 C34 C20 121.8(10) . . ?
C33 C34 H34A 119.1 . . ?
C20 C34 H34A 119.1 . . ?
C6 C35 C43 120.7(9) . . ?
C6 C35 H35A 119.6 . . ?
C43 C35 H35A 119.6 . . ?
C45 C36 C14 119.0(9) . . ?
C45 C36 H36A 107.6 . . ?
C14 C36 H36A 107.6 . . ?
C45 C36 H36B 107.6 . . ?
C14 C36 H36B 107.6 . . ?
H36A C36 H36B 107.0 . . ?
C41 C37 C39 120.9(9) . . ?
C41 C37 H37A 119.6 . . ?
C39 C37 H37A 119.6 . . ?
C37 C39 C9 119.7(9) . . ?
C37 C39 H39A 120.2 . . ?
C9 C39 H39A 120.2 . . ?
C33 C40 C24 119.7(9) . . ?
C33 C40 H40A 120.2 . . ?
C24 C40 H40A 120.2 . . ?
C37 C41 C29 118.9(10) . . ?
C37 C41 H41A 120.6 . . ?
C29 C41 H41A 120.6 . . ?
C27 C42 C22 117.9(9) . . ?
C27 C42 H42A 121.1 . . ?
C22 C42 H42A 121.1 . . ?
C44 C43 C35 120.7(10) . . ?
C44 C43 H43A 119.7 . . ?
C35 C43 H43A 119.7 . . ?
C21 C44 C43 119.0(10) . . ?
C21 C44 H44A 120.5 . . ?
C43 C44 H44A 120.5 . . ?
C25 C45 C36 119.9(9) . . ?
C25 C45 H45A 120.0 . . ?
C36 C45 H45A 120.0 . . ?
P4 C46 P3 110.6(3) . . ?
P4 C46 H46A 109.5 . . ?
P3 C46 H46A 109.5 . . ?
P4 C46 H46B 109.5 . . ?
P3 C46 H46B 109.5 . . ?
H46A C46 H46B 108.1 . . ?
C53 C47 C70 117.9(6) . . ?
C53 C47 P2 119.2(5) . . ?
C70 C47 P2 122.7(5) . . ?
C50 C48 C82 118.7(6) . . ?
C50 C48 P2 124.8(5) . . ?
C82 C48 P2 116.6(5) . . ?
C55 C49 C61 117.1(5) . . ?
C55 C49 C67 121.5(5) . 2_665 ?
C61 C49 C67 121.3(5) . 2_665 ?
C48 C50 C78 121.1(7) . . ?
C48 C50 H50A 119.4 . . ?
C78 C50 H50A 119.4 . . ?
P2 C51 P1 112.6(3) . . ?
P2 C51 H51A 109.1 . . ?
P1 C51 H51A 109.1 . . ?
P2 C51 H51B 109.1 . . ?
P1 C51 H51B 109.1 . . ?
H51A C51 H51B 107.8 . . ?
C64 C52 C66 116.1(7) . . ?
C64 C52 P1 125.0(5) . . ?
C66 C52 P1 118.8(5) . . ?
C47 C53 C81 120.4(7) . . ?
C47 C53 H53A 119.8 . . ?
C81 C53 H53A 119.8 . . ?
O1 C54 O2 126.8(5) . . ?
O1 C54 C2 117.5(5) . . ?
O2 C54 C2 115.7(5) . . ?
C56 C55 C49 120.1(5) . . ?
C56 C55 H55A 119.9 . . ?
C49 C55 H55A 119.9 . . ?
N2 C56 C55 123.2(5) . . ?
N2 C56 H56A 118.4 . . ?
C55 C56 H56A 118.4 . . ?
C77 C58 C92 119.8(7) . . ?
C77 C58 P7 119.1(6) . . ?
C92 C58 P7 121.1(7) . . ?
P5 C59 P8 108.7(3) . . ?
P5 C59 H59A 110.0 . . ?
P8 C59 H59A 110.0 . . ?
P5 C59 H59B 110.0 . . ?
P8 C59 H59B 110.0 . . ?
H59A C59 H59B 108.3 . . ?
P6 C60 P7 108.8(3) . . ?
P6 C60 H60A 109.9 . . ?
P7 C60 H60A 109.9 . . ?
P6 C60 H60B 109.9 . . ?
P7 C60 H60B 109.9 . . ?
H60A C60 H60B 108.3 . . ?
C68 C61 C49 119.1(5) . . ?
C68 C61 H61A 120.4 . . ?
C49 C61 H61A 120.4 . . ?
C101 C62 C93 118.9(8) . . ?
C101 C62 P8 120.1(7) . . ?
C93 C62 P8 120.2(7) . . ?
C14 C63 C17 119.8(7) . . ?
C14 C63 P3 120.9(5) . . ?
C17 C63 P3 119.3(6) . . ?
C52 C64 C69 122.3(7) . . ?
C52 C64 H64A 118.9 . . ?
C69 C64 H64A 118.9 . . ?
C80 C65 C57 119.5(5) . . ?
C80 C65 P4 122.8(5) . . ?
C57 C65 P4 117.5(5) . . ?
C95 C66 C52 120.9(7) . . ?
C95 C66 H66A 119.5 . . ?
C52 C66 H66A 119.5 . . ?
O3 C67 O4 126.8(5) . . ?
O3 C67 C49 116.0(5) . 2_665 ?
O4 C67 C49 117.2(6) . 2_665 ?
N2 C68 C61 124.9(5) . . ?
N2 C68 H68A 117.5 . . ?
C61 C68 H68A 117.5 . . ?
C100 C69 C64 118.9(8) . . ?
C100 C69 H69A 120.6 . . ?
C64 C69 H69A 120.6 . . ?
C72 C70 C47 123.1(7) . . ?
C72 C70 H70A 118.4 . . ?
C47 C70 H70A 118.4 . . ?
C73 C71 C97 119.1(8) . . ?
C73 C71 P8 120.7(6) . . ?
C97 C71 P8 120.2(7) . . ?
C70 C72 C86 117.1(7) . . ?
C70 C72 H72 121.4 . . ?
C86 C72 H72 121.4 . . ?
C71 C73 C85 119.9(9) . . ?
C71 C73 H73A 120.1 . . ?
C85 C73 H73A 120.1 . . ?
C78 C74 C76 120.7(8) . . ?
C78 C74 H74A 119.7 . . ?
C76 C74 H74A 119.7 . . ?
C88 C75 C90 119.4(7) . . ?
C88 C75 P5 117.6(6) . . ?
C90 C75 P5 122.9(6) . . ?
C74 C76 C82 118.4(7) . . ?
C74 C76 H76A 120.8 . . ?
C82 C76 H76A 120.8 . . ?
C58 C77 C84 120.1(8) . . ?
C58 C77 H77A 120.0 . . ?
C84 C77 H77A 120.0 . . ?
C74 C78 C50 120.5(8) . . ?
C74 C78 H78A 119.8 . . ?
C50 C78 H78A 119.8 . . ?
C105 C79 C85 122.4(12) . . ?
C105 C79 H79A 118.8 . . ?
C85 C79 H79A 118.8 . . ?
C102 C80 C65 120.4(3) . . ?
C102 C80 H80A 119.8 . . ?
C65 C80 H80A 119.8 . . ?
C80 C102 C98 120.0 . . ?
C80 C102 H10A 120.0 . . ?
C98 C102 H10A 120.0 . . ?
C89 C98 C102 120.0 . . ?
C89 C98 H98A 120.0 . . ?
C102 C98 H98A 120.0 . . ?
C98 C89 C57 120.0 . . ?
C98 C89 H89A 120.0 . . ?
C57 C89 H89A 120.0 . . ?
C89 C57 C65 120.1(3) . . ?
C89 C57 H57A 119.9 . . ?
C65 C57 H57A 119.9 . . ?
C32 C1 C19 120.0 . . ?
C32 C1 P3 117.84(13) . . ?
C19 C1 P3 122.16(12) . . ?
C38 C32 C1 120.0 . . ?
C38 C32 H32A 120.0 . . ?
C1 C32 H32A 120.0 . . ?
C32 C38 C23 120.0 . . ?
C32 C38 H38A 120.0 . . ?
C23 C38 H38A 120.0 . . ?
C18 C23 C38 120.0 . . ?
C18 C23 H23A 120.0 . . ?
C38 C23 H23A 120.0 . . ?
C23 C18 C19 120.0 . . ?
C23 C18 H18A 120.0 . . ?
C19 C18 H18A 120.0 . . ?
C18 C19 C1 120.0 . . ?
C18 C19 H19A 120.0 . . ?
C1 C19 H19A 120.0 . . ?
C86 C81 C53 119.8(8) . . ?
C86 C81 H81A 120.1 . . ?
C53 C81 H81A 120.1 . . ?
C48 C82 C76 120.6(7) . . ?
C48 C82 H82A 119.7 . . ?
C76 C82 H82A 119.7 . . ?
C87 C83 C84 122.0(9) . . ?
C87 C83 H83A 119.0 . . ?
C84 C83 H83A 119.0 . . ?
C83 C84 C77 119.2(9) . . ?
C83 C84 H84A 120.4 . . ?
C77 C84 H84A 120.4 . . ?
C79 C85 C73 117.8(10) . . ?
C79 C85 H85A 121.1 . . ?
C73 C85 H85A 121.1 . . ?
C81 C86 C72 121.6(8) . . ?
C81 C86 H86A 119.2 . . ?
C72 C86 H86A 119.2 . . ?
C83 C87 C92 119.7(9) . . ?
C83 C87 H87A 120.2 . . ?
C92 C87 H87A 120.2 . . ?
C75 C88 C103 118.3(9) . . ?
C75 C88 H88A 120.9 . . ?
C103 C88 H88A 120.9 . . ?
C91 C90 C75 122.0(9) . . ?
C91 C90 H90A 119.0 . . ?
C75 C90 H90A 119.0 . . ?
C90 C91 C99 118.9(10) . . ?
C90 C91 H91A 120.5 . . ?
C99 C91 H91A 120.5 . . ?
C58 C92 C87 119.1(8) . . ?
C58 C92 H92A 120.5 . . ?
C87 C92 H92A 120.5 . . ?
C62 C93 C108 115.9(11) . . ?
C62 C93 H93A 122.1 . . ?
C108 C93 H93A 122.1 . . ?
C31 C94 C3 122.8(8) . . ?
C31 C94 H94A 118.6 . . ?
C3 C94 H94A 118.6 . . ?
C66 C95 C100 121.5(8) . . ?
C66 C95 H95A 119.2 . . ?
C100 C95 H95A 119.2 . . ?
C71 C97 C105 122.0(11) . . ?
C71 C97 H97A 119.0 . . ?
C105 C97 H97A 119.0 . . ?
C103 C99 C91 120.8(10) . . ?
C103 C99 H99A 119.6 . . ?
C91 C99 H99A 119.6 . . ?
C95 C100 C69 120.3(8) . . ?
C95 C100 H10B 119.9 . . ?
C69 C100 H10B 119.9 . . ?
C62 C101 C109 126.4(11) . . ?
C62 C101 H10C 116.8 . . ?
C109 C101 H10C 116.8 . . ?
C99 C103 C88 120.3(10) . . ?
C99 C103 H10D 119.9 . . ?
C88 C103 H10D 119.9 . . ?
C79 C105 C97 118.6(13) . . ?
C79 C105 H10E 120.7 . . ?
C97 C105 H10E 120.7 . . ?
C2A C1A C6A 120.0 . . ?
C2A C1A P6 123.3(5) . . ?
C6A C1A P6 116.7(5) . . ?
C1A C2A C3A 120.0 . . ?
C1A C2A H2AA 120.0 . . ?
C3A C2A H2AA 120.0 . . ?
C4A C3A C2A 120.0 . . ?
C4A C3A H3AA 120.0 . . ?
C2A C3A H3AA 120.0 . . ?
C5A C4A C3A 120.0 . . ?
C5A C4A H4AA 120.0 . . ?
C3A C4A H4AA 120.0 . . ?
C6A C5A C4A 120.0 . . ?
C6A C5A H5AA 120.0 . . ?
C4A C5A H5AA 120.0 . . ?
C5A C6A C1A 120.0 . . ?
C5A C6A H6AA 120.0 . . ?
C1A C6A H6AA 120.0 . . ?
C109 C107 C108 122.9(12) . . ?
C109 C107 H10F 118.5 . . ?
C108 C107 H10F 118.5 . . ?
C107 C108 C93 118.1(11) . . ?
C107 C108 H10G 120.9 . . ?
C93 C108 H10G 120.9 . . ?
C107 C109 C101 117.1(15) . . ?
O1 Cu1 N2 92.51(16) . . ?
O1 Cu1 P1 110.46(12) . . ?
N2 Cu1 P1 103.23(14) . . ?
O1 Cu1 P4 111.76(12) . . ?
N2 Cu1 P4 100.02(14) . . ?
P1 Cu1 P4 130.24(6) . . ?
O1 Cu1 Cu2 75.56(11) . . ?
N2 Cu1 Cu2 168.01(12) . . ?
P1 Cu1 Cu2 82.57(5) . . ?
P4 Cu1 Cu2 83.55(5) . . ?
O2 Cu2 P3 123.21(14) . . ?
O2 Cu2 P2 115.51(14) . . ?
P3 Cu2 P2 120.25(6) . . ?
O2 Cu2 Cu1 83.26(12) . . ?
P3 Cu2 Cu1 97.75(5) . . ?
P2 Cu2 Cu1 98.97(5) . . ?
O4 Cu3 N1 95.68(17) . . ?
O4 Cu3 P8 113.36(14) . . ?
N1 Cu3 P8 102.71(15) . . ?
O4 Cu3 P7 94.43(14) . . ?
N1 Cu3 P7 99.40(15) . . ?
P8 Cu3 P7 142.10(7) . . ?
O4 Cu3 Cu4 80.26(11) . . ?
N1 Cu3 Cu4 175.43(14) . . ?
P8 Cu3 Cu4 80.94(5) . . ?
P7 Cu3 Cu4 78.94(5) . . ?
O3 Cu4 P5 124.11(14) . . ?
O3 Cu4 P6 95.00(13) . . ?
P5 Cu4 P6 136.29(7) . . ?
O3 Cu4 Cu3 81.97(11) . . ?
P5 Cu4 Cu3 100.49(5) . . ?
P6 Cu4 Cu3 103.94(6) . . ?
C5 N1 C7 117.4(5) . . ?
C5 N1 Cu3 123.3(4) . . ?
C7 N1 Cu3 118.7(4) . . ?
C68 N2 C56 115.4(5) . . ?
C68 N2 Cu1 121.8(4) . . ?
C56 N2 Cu1 119.8(4) . . ?
C54 O1 Cu1 128.3(4) . . ?
C54 O2 Cu2 124.4(3) . . ?
C67 O3 Cu4 124.0(4) . . ?
C67 O4 Cu3 123.0(4) . . ?
C52 P1 C3 104.0(3) . . ?
C52 P1 C51 105.6(3) . . ?
C3 P1 C51 100.3(3) . . ?
C52 P1 Cu1 114.5(2) . . ?
C3 P1 Cu1 111.5(2) . . ?
C51 P1 Cu1 119.1(2) . . ?
C47 P2 C51 104.5(3) . . ?
C47 P2 C48 102.7(3) . . ?
C51 P2 C48 104.6(3) . . ?
C47 P2 Cu2 118.0(2) . . ?
C51 P2 Cu2 107.72(19) . . ?
C48 P2 Cu2 117.9(2) . . ?
C63 P3 C1 102.3(2) . . ?
C63 P3 C46 105.2(3) . . ?
C1 P3 C46 104.3(2) . . ?
C63 P3 Cu2 120.5(2) . . ?
C1 P3 Cu2 114.67(11) . . ?
C46 P3 Cu2 108.4(2) . . ?
C65 P4 C6 100.7(3) . . ?
C65 P4 C46 103.9(3) . . ?
C6 P4 C46 103.1(3) . . ?
C65 P4 Cu1 117.3(2) . . ?
C6 P4 Cu1 111.0(2) . . ?
C46 P4 Cu1 118.4(2) . . ?
C75 P5 C59 105.1(3) . . ?
C75 P5 C10 102.8(3) . . ?
C59 P5 C10 104.6(3) . . ?
C75 P5 Cu4 116.5(3) . . ?
C59 P5 Cu4 109.9(2) . . ?
C10 P5 Cu4 116.7(2) . . ?
C8 P6 C1A 105.7(3) . . ?
C8 P6 C60 105.0(3) . . ?
C1A P6 C60 106.7(3) . . ?
C8 P6 Cu4 125.4(3) . . ?
C1A P6 Cu4 109.0(2) . . ?
C60 P6 Cu4 103.8(2) . . ?
C13 P7 C58 104.5(4) . . ?
C13 P7 C60 101.4(3) . . ?
C58 P7 C60 104.6(3) . . ?
C13 P7 Cu3 107.1(2) . . ?
C58 P7 Cu3 121.4(3) . . ?
C60 P7 Cu3 115.5(2) . . ?
C71 P8 C62 101.5(4) . . ?
C71 P8 C59 105.5(3) . . ?
C62 P8 C59 101.8(3) . . ?
C71 P8 Cu3 115.2(3) . . ?
C62 P8 Cu3 113.9(3) . . ?
C59 P8 Cu3 117.0(2) . . ?

loop_
_geom_bond_atom_site_label_1
_geom_bond_atom_site_label_2
_geom_bond_distance
_geom_bond_site_symmetry_2
_geom_bond_publ_flag
B1 F4 1.217(13) . ?
B1 F3 1.360(14) . ?
B1 F2 1.361(12) . ?
B1 F1 1.388(13) . ?
C300 Cl1 1.52(2) . ?
C300 Cl2 1.68(2) . ?
C300 H20B 0.9700 . ?
C300 H20C 0.9700 . ?
C2 C4 1.361(8) . ?
C2 C12 1.375(8) . ?
C2 C54 1.528(7) . ?
C3 C22 1.323(9) . ?
C3 C94 1.395(9) . ?
C3 P1 1.823(6) . ?
C4 C5 1.381(8) . ?
C4 H4A 0.9300 . ?
C5 N1 1.315(7) . ?
C5 H5A 0.9300 . ?
C6 C15 1.369(9) . ?
C6 C35 1.387(9) . ?
C6 P4 1.826(6) . ?
C7 N1 1.335(7) . ?
C7 C12 1.352(8) . ?
C7 H7A 0.9300 . ?
C8 C9 1.361(9) . ?
C8 C29 1.401(10) . ?
C8 P6 1.823(7) . ?
C9 C39 1.411(10) . ?
C9 H9A 0.9300 . ?
C10 C11 1.337(10) . ?
C10 C16 1.390(10) . ?
C10 P5 1.837(7) . ?
C11 C30 1.437(12) . ?
C11 H11 0.9300 . ?
C12 H12A 0.9300 . ?
C13 C24 1.386(10) . ?
C13 C20 1.420(11) . ?
C13 P7 1.812(7) . ?
C14 C63 1.361(9) . ?
C14 C36 1.430(10) . ?
C14 H14A 0.9300 . ?
C15 C21 1.450(11) . ?
C15 H15A 0.9300 . ?
C16 C28 1.363(11) . ?
C16 H16A 0.9300 . ?
C17 C63 1.365(9) . ?
C17 C25 1.425(10) . ?
C17 H17A 0.9300 . ?
C20 C34 1.386(11) . ?
C20 H20A 0.9300 . ?
C21 C44 1.325(13) . ?
C21 H21A 0.9300 . ?
C22 C42 1.466(11) . ?
C22 H22A 0.9300 . ?
C24 C40 1.424(11) . ?
C24 H24A 0.9300 . ?
C25 C45 1.301(11) . ?
C25 H25A 0.9300 . ?
C26 C30 1.305(15) . ?
C26 C28 1.338(15) . ?
C26 H26A 0.9300 . ?
C27 C42 1.346(13) . ?
C27 C31 1.356(12) . ?
C27 H27A 0.9300 . ?
C28 H28A 0.9300 . ?
C29 C41 1.353(11) . ?
C29 H29A 0.9300 . ?
C30 H30A 0.9300 . ?
C31 C94 1.355(10) . ?
C31 H31A 0.9300 . ?
C33 C34 1.328(12) . ?
C33 C40 1.367(12) . ?
C33 H33A 0.9300 . ?
C34 H34A 0.9300 . ?
C35 C43 1.435(11) . ?
C35 H35A 0.9300 . ?
C36 C45 1.355(12) . ?
C36 H36A 0.9700 . ?
C36 H36B 0.9700 . ?
C37 C41 1.339(12) . ?
C37 C39 1.395(12) . ?
C37 H37A 0.9300 . ?
C39 H39A 0.9300 . ?
C40 H40A 0.9300 . ?
C41 H41A 0.9300 . ?
C42 H42A 0.9300 . ?
C43 C44 1.352(13) . ?
C43 H43A 0.9300 . ?
C44 H44A 0.9300 . ?
C45 H45A 0.9300 . ?
C46 P4 1.831(6) . ?
C46 P3 1.836(6) . ?
C46 H46A 0.9700 . ?
C46 H46B 0.9700 . ?
C47 C53 1.365(9) . ?
C47 C70 1.385(8) . ?
C47 P2 1.809(6) . ?
C48 C50 1.361(8) . ?
C48 C82 1.384(8) . ?
C48 P2 1.834(6) . ?
C49 C55 1.381(7) . ?
C49 C61 1.388(7) . ?
C49 C67 1.506(8) 2_665 ?
C50 C78 1.388(9) . ?
C50 H50A 0.9300 . ?
C51 P2 1.825(5) . ?
C51 P1 1.827(6) . ?
C51 H51A 0.9700 . ?
C51 H51B 0.9700 . ?
C52 C64 1.375(9) . ?
C52 C66 1.419(9) . ?
C52 P1 1.795(7) . ?
C53 C81 1.390(10) . ?
C53 H53A 0.9300 . ?
C54 O1 1.235(6) . ?
C54 O2 1.257(6) . ?
C55 C56 1.368(7) . ?
C55 H55A 0.9300 . ?
C56 N2 1.352(7) . ?
C56 H56A 0.9300 . ?
C58 C77 1.360(9) . ?
C58 C92 1.379(10) . ?
C58 P7 1.835(7) . ?
C59 P5 1.836(7) . ?
C59 P8 1.841(6) . ?
C59 H59A 0.9700 . ?
C59 H59B 0.9700 . ?
C60 P6 1.845(7) . ?
C60 P7 1.848(6) . ?
C60 H60A 0.9700 . ?
C60 H60B 0.9700 . ?
C61 C68 1.354(8) . ?
C61 H61A 0.9300 . ?
C62 C101 1.339(11) . ?
C62 C93 1.362(12) . ?
C62 P8 1.834(8) . ?
C63 P3 1.813(7) . ?
C64 C69 1.394(10) . ?
C64 H64A 0.9300 . ?
C65 C80 1.387(8) . ?
C65 C57 1.400(8) . ?
C65 P4 1.811(7) . ?
C66 C95 1.346(10) . ?
C66 H66A 0.9300 . ?
C67 O3 1.258(7) . ?
C67 O4 1.260(7) . ?
C67 C49 1.505(8) 2_665 ?
C68 N2 1.342(7) . ?
C68 H68A 0.9300 . ?
C69 C100 1.359(11) . ?
C69 H69A 0.9300 . ?
C70 C72 1.368(9) . ?
C70 H70A 0.9300 . ?
C71 C73 1.356(9) . ?
C71 C97 1.385(10) . ?
C71 P8 1.813(8) . ?
C72 C86 1.383(11) . ?
C72 H72 0.9300 . ?
C73 C85 1.435(11) . ?
C73 H73A 0.9300 . ?
C74 C78 1.341(10) . ?
C74 C76 1.388(10) . ?
C74 H74A 0.9300 . ?
C75 C88 1.339(10) . ?
C75 C90 1.398(10) . ?
C75 P5 1.820(7) . ?
C76 C82 1.408(9) . ?
C76 H76A 0.9300 . ?
C77 C84 1.387(10) . ?
C77 H77A 0.9300 . ?
C78 H78A 0.9300 . ?
C79 C105 1.323(15) . ?
C79 C85 1.403(14) . ?
C79 H79A 0.9300 . ?
C80 C102 1.3900 . ?
C80 H80A 0.9300 . ?
C102 C98 1.3900 . ?
C102 H10A 0.9300 . ?
C98 C89 1.3900 . ?
C98 H98A 0.9300 . ?
C89 C57 1.3900 . ?
C89 H89A 0.9300 . ?
C57 H57A 0.9300 . ?
C1 C32 1.3900 . ?
C1 C19 1.3900 . ?
C1 P3 1.824(3) . ?
C32 C38 1.3900 . ?
C32 H32A 0.9300 . ?
C38 C23 1.3900 . ?
C38 H38A 0.9300 . ?
C23 C18 1.3900 . ?
C23 H23A 0.9300 . ?
C18 C19 1.3900 . ?
C18 H18A 0.9300 . ?
C19 H19A 0.9300 . ?
C81 C86 1.356(11) . ?
C81 H81A 0.9300 . ?
C82 H82A 0.9300 . ?
C83 C87 1.322(11) . ?
C83 C84 1.357(11) . ?
C83 H83A 0.9300 . ?
C84 H84A 0.9300 . ?
C85 H85A 0.9300 . ?
C86 H86A 0.9300 . ?
C87 C92 1.407(11) . ?
C87 H87A 0.9300 . ?
C88 C103 1.424(11) . ?
C88 H88A 0.9300 . ?
C90 C91 1.331(11) . ?
C90 H90A 0.9300 . ?
C91 C99 1.367(13) . ?
C91 H91A 0.9300 . ?
C92 H92A 0.9300 . ?
C93 C108 1.445(13) . ?
C93 H93A 0.9300 . ?
C94 H94A 0.9300 . ?
C95 C100 1.356(11) . ?
C95 H95A 0.9300 . ?
C97 C105 1.399(14) . ?
C97 H97A 0.9300 . ?
C99 C103 1.340(12) . ?
C99 H99A 0.9300 . ?
C100 H10B 0.9300 . ?
C101 C109 1.340(14) . ?
C101 H10C 0.9300 . ?
C103 H10D 0.9300 . ?
C105 H10E 0.9300 . ?
C1A C2A 1.3900 . ?
C1A C6A 1.3900 . ?
C1A P6 1.827(5) . ?
C2A C3A 1.3900 . ?
C2A H2AA 0.9300 . ?
C3A C4A 1.3900 . ?
C3A H3AA 0.9300 . ?
C4A C5A 1.3900 . ?
C4A H4AA 0.9300 . ?
C5A C6A 1.3900 . ?
C5A H5AA 0.9300 . ?
C6A H6AA 0.9300 . ?
C107 C109 1.258(18) . ?
C107 C108 1.424(18) . ?
C107 H10F 0.9300 . ?
C108 H10G 0.9300 . ?
Cu1 O1 2.082(3) . ?
Cu1 N2 2.133(5) . ?
Cu1 P1 2.2643(17) . ?
Cu1 P4 2.2675(19) . ?
Cu1 Cu2 2.9677(10) . ?
Cu2 O2 1.961(4) . ?
Cu2 P3 2.2230(18) . ?
Cu2 P2 2.2488(17) . ?
Cu3 O4 2.085(4) . ?
Cu3 N1 2.102(4) . ?
Cu3 P8 2.259(2) . ?
Cu3 P7 2.309(2) . ?
Cu3 Cu4 2.8329(10) . ?
Cu4 O3 2.013(4) . ?
Cu4 P5 2.197(2) . ?
Cu4 P6 2.249(2) . ?
